data_2016247
loop_
_publ_author_name
'Ana Mar\'ia Atria'
'Mar\'ia Teresa Garland'
'Ricardo Baggio'

_publ_section_title
;
 Three isomorphous Ln complexes:
 {[Ln~2~(bt)~6~(bno)(H~2~O)~4~]&#x00B7;bno}~<i>n~</i> (bt is
 but-2-enoate and bno is 4,4'-bipyridyl <i>N</i>,<i>N</i>'-dioxide),
 with Ln = Nd, Er and Y
;
_journal_coeditor_code FA3117
_journal_issue 11
_journal_name_full 'Acta Crystallographica Section C'
_journal_page_first m490
_journal_page_last m493
_journal_paper_doi 10.1107/S0108270107045404
_journal_volume 63
_journal_year 2007
_chemical_formula_iupac '[Y2 (C4 H5 O2)6 (C10 H8 N2 O2) (H2 O)4], C10 H8 N2 O2'
_chemical_formula_moiety 'C34 H46 N2 O18 Y2, C10 H8 N2 O2'
_chemical_formula_sum 'C44 H54 N4 O20 Y2'
_chemical_formula_weight 1136.74
_chemical_name_systematic
;
catena-poly[[[di-\m-but-2-enoato-\k^3^O:O,O';\k^3^O,O':O'-bis[diaquadibut-2-\
enoato-\kO;\k^2^O,O'-yttrium(III)]]-\m-4,4'-bipyridyl dioxide-\k^2^O:O']
4,4'-bipyridyl dioxide solvate]
;
_space_group_IT_number 2
_symmetry_cell_setting triclinic
_symmetry_space_group_name_Hall '-P 1'
_symmetry_space_group_name_H-M 'P -1'
_atom_sites_solution_hydrogens geom
_atom_sites_solution_primary direct
_atom_sites_solution_secondary difmap
_audit_creation_method SHELXL-97
_cell_angle_alpha 85.710(2)
_cell_angle_beta 71.079(2)
_cell_angle_gamma 69.175(2)
_cell_formula_units_Z 1
_cell_length_a 9.1865(13)
_cell_length_b 12.0293(17)
_cell_length_c 12.7275(18)
_cell_measurement_reflns_used 7488
_cell_measurement_temperature 298(2)
_cell_measurement_theta_max 24.76
_cell_measurement_theta_min 4.18
_cell_volume 1242.3(3)
_computing_cell_refinement 'SAINT-NT (Bruker, 2001)'
_computing_data_collection 'SMART-NT (Bruker, 2001)'
_computing_data_reduction 'SAINT-NT (Bruker, 2001)'
_computing_molecular_graphics 'SHELXTL-NT (Bruker, 2001)'
_computing_publication_material 'SHELXTL-NT (Bruker, 2001) and PLATON (Spek, 2003)'
_computing_structure_refinement 'SHELXL97 (Sheldrick, 1997)'
_computing_structure_solution 'SHELXS97 (Sheldrick, 1997)'
_diffrn_ambient_temperature 298(2)
_diffrn_measured_fraction_theta_full 0.993
_diffrn_measured_fraction_theta_max 0.902
_diffrn_measurement_device_type 'Bruker SMART CCD area-detector'
_diffrn_measurement_method 'phi and omega scans'
_diffrn_radiation_monochromator graphite
_diffrn_radiation_source 'fine-focus sealed tube'
_diffrn_radiation_type MoK\a
_diffrn_radiation_wavelength 0.71073
_diffrn_reflns_av_R_equivalents 0.0303
_diffrn_reflns_av_sigmaI/netI 0.0568
_diffrn_reflns_limit_h_max 12
_diffrn_reflns_limit_h_min -11
_diffrn_reflns_limit_k_max 15
_diffrn_reflns_limit_k_min -15
_diffrn_reflns_limit_l_max 16
_diffrn_reflns_limit_l_min -16
_diffrn_reflns_number 10592
_diffrn_reflns_theta_full 25.00
_diffrn_reflns_theta_max 28.00
_diffrn_reflns_theta_min 1.69
_diffrn_standards_number 0
_exptl_absorpt_coefficient_mu 2.404
_exptl_absorpt_correction_T_max 0.74
_exptl_absorpt_correction_T_min 0.71
_exptl_absorpt_correction_type multi-scan
_exptl_absorpt_process_details '(SADABS; Sheldrick, 2001)'
_exptl_crystal_colour colourless
_exptl_crystal_density_diffrn 1.519
_exptl_crystal_density_method 'not measured'
_exptl_crystal_description blocks
_exptl_crystal_F_000 584
_exptl_crystal_size_max 0.14
_exptl_crystal_size_mid 0.14
_exptl_crystal_size_min 0.13
_refine_diff_density_max 0.890
_refine_diff_density_min -0.484
_refine_ls_extinction_method none
_refine_ls_goodness_of_fit_ref 1.027
_refine_ls_hydrogen_treatment mixed
_refine_ls_matrix_type full
_refine_ls_number_parameters 331
_refine_ls_number_reflns 5405
_refine_ls_number_restraints 6
_refine_ls_restrained_S_all 1.026
_refine_ls_R_factor_all 0.0641
_refine_ls_R_factor_gt 0.0483
_refine_ls_shift/su_max 0.001
_refine_ls_shift/su_mean 0.000
_refine_ls_structure_factor_coef Fsqd
_refine_ls_weighting_details 'calc w=1/[\s^2^(Fo^2^)+(0.0633P)^2^] where P=(Fo^2^+2Fc^2^)/3'
_refine_ls_weighting_scheme calc
_refine_ls_wR_factor_gt 0.1096
_refine_ls_wR_factor_ref 0.1170
_reflns_number_gt 4364
_reflns_number_total 5405
_reflns_threshold_expression I>2\s(I)
_cod_data_source_file fa3117.cif
_cod_data_source_block III
_cod_database_code 2016247
_cod_database_fobs_code 2016247

loop_
_symmetry_equiv_pos_as_xyz
'x, y, z'
'-x, -y, -z'

loop_
_atom_site_type_symbol
_atom_site_label
_atom_site_fract_x
_atom_site_fract_y
_atom_site_fract_z
_atom_site_U_iso_or_equiv
_atom_site_adp_type
_atom_site_calc_flag
_atom_site_refinement_flags
_atom_site_occupancy
Y Y1 0.84968(3) 0.88953(3) 0.52118(3) 0.03172(12) Uani d . 1
O O11 0.7217(3) 1.0538(2) 0.4236(2) 0.0440(6) Uani d . 1
O O12 0.9144(3) 1.0957(2) 0.4552(2) 0.0478(6) Uani d . 1
C C11 0.8109(4) 1.1162(3) 0.4046(3) 0.0347(7) Uani d . 1
C C12 0.8066(6) 1.2106(4) 0.3258(4) 0.0738(13) Uani d D 1
H H12 0.8759 1.2528 0.3204 0.089 Uiso calc R 1
C C13 0.7175(7) 1.2397(5) 0.2646(5) 0.0929(17) Uani d D 1
H H13 0.6465 1.1990 0.2697 0.112 Uiso calc R 1
C C14 0.7193(10) 1.3394(6) 0.1813(7) 0.146(3) Uani d . 1
H H14A 0.8010 1.3713 0.1824 0.219 Uiso calc R 1
H H14B 0.6133 1.4015 0.2017 0.219 Uiso calc R 1
H H14C 0.7448 1.3075 0.1079 0.219 Uiso calc R 1
O O21 1.0404(3) 0.86271(19) 0.33308(18) 0.0342(5) Uani d . 1
O O22 1.0667(3) 0.7018(2) 0.4284(2) 0.0420(6) Uani d . 1
C C21 1.1092(4) 0.7511(3) 0.3392(3) 0.0345(7) Uani d . 1
C C22 1.2435(5) 0.6795(3) 0.2436(3) 0.0490(9) Uani d D 1
H H22 1.2758 0.5971 0.2463 0.059 Uiso calc R 1
C C23 1.3186(5) 0.7226(4) 0.1577(3) 0.0605(11) Uani d D 1
H H23 1.2773 0.8049 0.1535 0.073 Uiso calc R 1
C C24 1.4656(7) 0.6564(5) 0.0625(4) 0.0953(18) Uani d . 1
H H24A 1.5618 0.6656 0.0692 0.143 Uiso calc R 1
H H24B 1.4499 0.6877 -0.0063 0.143 Uiso calc R 1
H H24C 1.4791 0.5734 0.0634 0.143 Uiso calc R 1
O O31 0.8452(3) 0.7479(2) 0.6500(2) 0.0464(6) Uani d . 1
O O32 0.6093(4) 0.8018(3) 0.7882(3) 0.0790(10) Uani d . 1
C C31 0.7531(5) 0.7348(4) 0.7446(3) 0.0534(10) Uani d . 1
C C32 0.8244(6) 0.6293(4) 0.8060(4) 0.0705(13) Uani d D 1
H H32 0.7615 0.6243 0.8787 0.085 Uiso calc R 1
C C33 0.9620(6) 0.5461(4) 0.7687(4) 0.0683(12) Uani d D 1
H H33 1.0262 0.5534 0.6970 0.082 Uiso calc R 1
C C34 1.0330(7) 0.4375(5) 0.8265(5) 0.0955(18) Uani d . 1
H H34A 0.9559 0.4374 0.8985 0.143 Uiso calc R 1
H H34B 1.1331 0.4378 0.8348 0.143 Uiso calc R 1
H H34C 1.0556 0.3677 0.7834 0.143 Uiso calc R 1
O O41 0.7425(3) 0.8054(2) 0.41473(19) 0.0389(5) Uani d . 1
N N41 0.6777(3) 0.7215(2) 0.4384(2) 0.0331(6) Uani d . 1
C C41 0.5457(4) 0.7333(3) 0.4093(3) 0.0421(8) Uani d . 1
H H41 0.5015 0.8001 0.3726 0.050 Uiso calc R 1
C C42 0.4751(4) 0.6476(3) 0.4333(3) 0.0444(9) Uani d . 1
H H42 0.3824 0.6580 0.4134 0.053 Uiso calc R 1
C C43 0.5383(4) 0.5463(3) 0.4863(3) 0.0331(7) Uani d . 1
C C44 0.6777(4) 0.5363(3) 0.5128(3) 0.0414(8) Uani d . 1
H H44 0.7261 0.4690 0.5475 0.050 Uiso calc R 1
C C45 0.7445(4) 0.6236(3) 0.4888(3) 0.0424(8) Uani d . 1
H H45 0.8375 0.6153 0.5076 0.051 Uiso calc R 1
O O51 0.5306(3) 0.8759(3) 0.1537(2) 0.0629(8) Uani d . 1
N N51 0.6593(4) 0.9071(3) 0.1116(3) 0.0474(8) Uani d . 1
C C51 0.7472(5) 0.9154(3) 0.1744(3) 0.0484(9) Uani d . 1
H H51 0.7174 0.8961 0.2486 0.058 Uiso calc R 1
C C52 0.8788(4) 0.9511(3) 0.1331(3) 0.0455(9) Uani d . 1
H H52 0.9358 0.9568 0.1797 0.055 Uiso calc R 1
C C53 0.9297(4) 0.9793(3) 0.0231(3) 0.0408(8) Uani d . 1
C C54 0.8408(5) 0.9631(4) -0.0415(3) 0.0557(10) Uani d . 1
H H54 0.8723 0.9770 -0.1170 0.067 Uiso calc R 1
C C55 0.7089(5) 0.9274(4) 0.0036(3) 0.0562(10) Uani d . 1
H H55 0.6526 0.9172 -0.0418 0.067 Uiso calc R 1
O O1W 0.5639(3) 0.9353(3) 0.6192(2) 0.0523(7) Uani d D 1
H H1WA 0.483(3) 0.936(3) 0.601(3) 0.063 Uiso d D 1
H H1WB 0.568(5) 0.888(3) 0.671(3) 0.063 Uiso d D 1
O O2W 0.7631(3) 1.0110(2) 0.6830(2) 0.0483(6) Uani d D 1
H H2WA 0.811(3) 1.057(3) 0.687(3) 0.058 Uiso d D 1
H H2WB 0.670(2) 1.034(3) 0.733(2) 0.058 Uiso d D 1

loop_
_atom_site_aniso_label
_atom_site_aniso_U_11
_atom_site_aniso_U_22
_atom_site_aniso_U_33
_atom_site_aniso_U_12
_atom_site_aniso_U_13
_atom_site_aniso_U_23
Y1 0.02625(17) 0.0395(2) 0.03501(19) -0.01714(13) -0.01064(13) 0.00106(13)
O11 0.0351(12) 0.0399(13) 0.0660(17) -0.0222(11) -0.0181(12) 0.0036(12)
O12 0.0316(12) 0.0643(17) 0.0534(16) -0.0194(12) -0.0158(11) -0.0097(13)
C11 0.0319(16) 0.0356(18) 0.0402(19) -0.0147(14) -0.0123(15) -0.0007(14)
C12 0.082(3) 0.068(3) 0.080(3) -0.029(3) -0.037(3) 0.016(3)
C13 0.092(4) 0.096(4) 0.113(5) -0.047(3) -0.051(4) 0.025(4)
C14 0.197(8) 0.132(6) 0.169(7) -0.084(6) -0.129(7) 0.108(6)
O21 0.0323(11) 0.0348(13) 0.0389(13) -0.0151(10) -0.0124(10) 0.0025(10)
O22 0.0406(13) 0.0397(13) 0.0455(15) -0.0124(11) -0.0173(11) 0.0105(11)
C21 0.0296(16) 0.0400(19) 0.0400(19) -0.0148(15) -0.0154(15) -0.0007(15)
C22 0.050(2) 0.044(2) 0.051(2) -0.0146(18) -0.0134(19) -0.0041(18)
C23 0.062(3) 0.064(3) 0.050(3) -0.024(2) -0.005(2) -0.010(2)
C24 0.086(4) 0.109(4) 0.067(3) -0.035(3) 0.014(3) -0.030(3)
O31 0.0456(14) 0.0540(16) 0.0419(15) -0.0264(12) -0.0083(12) 0.0086(12)
O32 0.0479(17) 0.107(3) 0.064(2) -0.0214(18) -0.0033(15) 0.0200(19)
C31 0.051(2) 0.070(3) 0.044(2) -0.032(2) -0.010(2) 0.007(2)
C32 0.069(3) 0.083(3) 0.049(3) -0.030(3) -0.004(2) 0.018(2)
C33 0.078(3) 0.072(3) 0.060(3) -0.037(3) -0.019(3) 0.011(2)
C34 0.099(4) 0.082(4) 0.105(5) -0.028(3) -0.041(4) 0.021(3)
O41 0.0465(13) 0.0405(13) 0.0474(14) -0.0315(11) -0.0223(11) 0.0131(11)
N41 0.0343(14) 0.0353(15) 0.0366(15) -0.0197(12) -0.0126(12) 0.0044(12)
C41 0.0413(19) 0.042(2) 0.057(2) -0.0220(16) -0.0279(18) 0.0142(17)
C42 0.0390(19) 0.047(2) 0.065(2) -0.0241(17) -0.0327(18) 0.0168(18)
C43 0.0323(16) 0.0327(17) 0.0394(19) -0.0168(14) -0.0123(15) 0.0025(14)
C44 0.0426(19) 0.0382(19) 0.058(2) -0.0222(16) -0.0286(18) 0.0163(17)
C45 0.0426(19) 0.041(2) 0.060(2) -0.0226(16) -0.0296(18) 0.0131(17)
O51 0.0505(16) 0.081(2) 0.0583(18) -0.0412(15) 0.0038(13) -0.0083(15)
N51 0.0396(16) 0.058(2) 0.0424(18) -0.0237(15) -0.0018(14) -0.0025(15)
C51 0.053(2) 0.059(2) 0.034(2) -0.0267(19) -0.0077(17) 0.0106(18)
C52 0.0421(19) 0.064(2) 0.0311(19) -0.0220(18) -0.0105(16) 0.0087(17)
C53 0.0355(18) 0.053(2) 0.0328(18) -0.0169(16) -0.0099(15) 0.0092(16)
C54 0.051(2) 0.089(3) 0.034(2) -0.035(2) -0.0117(18) 0.012(2)
C55 0.047(2) 0.081(3) 0.048(2) -0.030(2) -0.0153(19) 0.002(2)
O1W 0.0324(13) 0.078(2) 0.0532(17) -0.0274(14) -0.0144(12) 0.0043(14)
O2W 0.0399(14) 0.0654(18) 0.0458(15) -0.0357(13) 0.0008(11) -0.0131(13)

loop_
_atom_type_symbol
_atom_type_description
_atom_type_scat_dispersion_real
_atom_type_scat_dispersion_imag
_atom_type_scat_source
C C 0.0033 0.0016 'International Tables Vol C Tables 4.2.6.8 and 6.1.1.4'
H H 0.0000 0.0000 'International Tables Vol C Tables 4.2.6.8 and 6.1.1.4'
N N 0.0061 0.0033 'International Tables Vol C Tables 4.2.6.8 and 6.1.1.4'
O O 0.0106 0.0060 'International Tables Vol C Tables 4.2.6.8 and 6.1.1.4'
Y Y -2.7962 3.5667 'International Tables Vol C Tables 4.2.6.8 and 6.1.1.4'

loop_
_geom_angle_atom_site_label_1
_geom_angle_atom_site_label_2
_geom_angle_atom_site_label_3
_geom_angle_site_symmetry_1
_geom_angle_site_symmetry_3
_geom_angle
O31 Y1 O12 . 2_776 90.89(9)
O31 Y1 O2W . . 80.95(9)
O12 Y1 O2W 2_776 . 72.59(8)
O31 Y1 O41 . . 93.21(8)
O12 Y1 O41 2_776 . 146.69(9)
O2W Y1 O41 . . 140.68(8)
O31 Y1 O1W . . 76.24(9)
O12 Y1 O1W 2_776 . 140.14(9)
O2W Y1 O1W . . 68.24(9)
O41 Y1 O1W . . 72.59(9)
O31 Y1 O11 . . 153.31(9)
O12 Y1 O11 2_776 . 111.66(8)
O2W Y1 O11 . . 92.04(9)
O41 Y1 O11 . . 75.95(8)
O1W Y1 O11 . . 77.24(9)
O31 Y1 O21 . . 126.33(8)
O12 Y1 O21 2_776 . 76.51(8)
O2W Y1 O21 . . 138.88(8)
O41 Y1 O21 . . 74.50(7)
O1W Y1 O21 . . 140.92(8)
O11 Y1 O21 . . 74.82(8)
O31 Y1 O22 . . 73.48(8)
O12 Y1 O22 2_776 . 77.61(8)
O2W Y1 O22 . . 140.07(9)
O41 Y1 O22 . . 71.98(8)
O1W Y1 O22 . . 131.26(9)
O11 Y1 O22 . . 123.84(8)
O21 Y1 O22 . . 52.92(7)
O31 Y1 O12 . . 147.25(8)
O12 Y1 O12 2_776 . 63.09(10)
O2W Y1 O12 . . 72.73(8)
O41 Y1 O12 . . 119.51(7)
O1W Y1 O12 . . 110.30(9)
O11 Y1 O12 . . 48.93(7)
O21 Y1 O12 . . 69.35(7)
O22 Y1 O12 . . 115.92(8)
C11 O11 Y1 . . 104.2(2)
C11 O12 Y1 . 2_776 152.6(2)
C11 O12 Y1 . . 86.69(19)
Y1 O12 Y1 2_776 . 116.91(10)
O11 C11 O12 . . 118.7(3)
O11 C11 C12 . . 124.8(3)
O12 C11 C12 . . 116.6(3)
C13 C12 C11 . . 125.5(5)
C13 C12 H12 . . 117.2
C11 C12 H12 . . 117.2
C12 C13 C14 . . 123.5(5)
C12 C13 H13 . . 118.3
C14 C13 H13 . . 118.3
C13 C14 H14A . . 109.5
C13 C14 H14B . . 109.5
H14A C14 H14B . . 109.5
C13 C14 H14C . . 109.5
H14A C14 H14C . . 109.5
H14B C14 H14C . . 109.5
C21 O21 Y1 . . 94.41(19)
C21 O22 Y1 . . 92.66(19)
O22 C21 O21 . . 119.9(3)
C23 C22 C21 . . 124.6(4)
C23 C22 H22 . . 117.7
C21 C22 H22 . . 117.7
C22 C23 C24 . . 127.7(5)
C22 C23 H23 . . 116.2
C24 C23 H23 . . 116.2
C23 C24 H24A . . 109.5
C23 C24 H24B . . 109.5
H24A C24 H24B . . 109.5
C23 C24 H24C . . 109.5
H24A C24 H24C . . 109.5
H24B C24 H24C . . 109.5
C31 O31 Y1 . . 138.5(3)
O32 C31 O31 . . 124.6(4)
O32 C31 C32 . . 118.8(4)
O31 C31 C32 . . 116.6(4)
C33 C32 C31 . . 126.5(4)
C33 C32 H32 . . 116.7
C31 C32 H32 . . 116.7
C32 C33 C34 . . 127.6(5)
C32 C33 H33 . . 116.2
C34 C33 H33 . . 116.2
C33 C34 H34A . . 109.5
C33 C34 H34B . . 109.5
H34A C34 H34B . . 109.5
C33 C34 H34C . . 109.5
H34A C34 H34C . . 109.5
H34B C34 H34C . . 109.5
N41 O41 Y1 . . 130.26(18)
O41 N41 C41 . . 119.2(3)
O41 N41 C45 . . 120.8(3)
C41 N41 C45 . . 120.0(3)
N41 C41 C42 . . 120.5(3)
N41 C41 H41 . . 119.8
C42 C41 H41 . . 119.8
C41 C42 C43 . . 121.6(3)
C41 C42 H42 . . 119.2
C43 C42 H42 . . 119.2
C42 C43 C44 . . 116.1(3)
C42 C43 C43 . 2_666 122.0(3)
C44 C43 C43 . 2_666 121.9(4)
C45 C44 C43 . . 121.0(3)
C45 C44 H44 . . 119.5
C43 C44 H44 . . 119.5
N41 C45 C44 . . 120.8(3)
N41 C45 H45 . . 119.6
C44 C45 H45 . . 119.6
O51 N51 C55 . . 120.3(3)
O51 N51 C51 . . 121.0(3)
C55 N51 C51 . . 118.7(3)
N51 C51 C52 . . 121.9(3)
N51 C51 H51 . . 119.0
C52 C51 H51 . . 119.0
C51 C52 C53 . . 121.4(3)
C51 C52 H52 . . 119.3
C53 C52 H52 . . 119.3
C52 C53 C54 . . 115.0(3)
C52 C53 C53 . 2_775 122.3(4)
C54 C53 C53 . 2_775 122.6(4)
C55 C54 C53 . . 121.6(4)
C55 C54 H54 . . 119.2
C53 C54 H54 . . 119.2
N51 C55 C54 . . 121.1(4)
N51 C55 H55 . . 119.4
C54 C55 H55 . . 119.4
Y1 O1W H1WA . . 134(3)
Y1 O1W H1WB . . 101(3)
H1WA O1W H1WB . . 106(3)
Y1 O2W H2WA . . 121(2)
Y1 O2W H2WB . . 129(2)
H2WA O2W H2WB . . 107(3)

loop_
_geom_bond_atom_site_label_1
_geom_bond_atom_site_label_2
_geom_bond_site_symmetry_2
_geom_bond_distance
_geom_bond_publ_flag
Y1 O31 . 2.277(2) y
Y1 O12 2_776 2.350(2) y
Y1 O2W . 2.360(2) y
Y1 O41 . 2.368(2) y
Y1 O1W . 2.388(2) y
Y1 O11 . 2.399(2) y
Y1 O21 . 2.429(2) y
Y1 O22 . 2.478(2) y
Y1 O12 . 2.761(3) y
O11 C11 . 1.255(4) ?
O12 C11 . 1.259(4) ?
C11 C12 . 1.457(5) ?
C12 C13 . 1.252(7) ?
C12 H12 . 0.9300 ?
C13 C14 . 1.541(7) ?
C13 H13 . 0.9300 ?
C14 H14A . 0.9600 ?
C14 H14B . 0.9600 ?
C14 H14C . 0.9600 ?
O21 C21 . 1.273(4) ?
O22 C21 . 1.252(4) ?
C22 C23 . 1.273(4) ?
C22 H22 . 0.9300 ?
C23 C24 . 1.499(6) ?
C23 H23 . 0.9300 ?
C24 H24A . 0.9600 ?
C24 H24B . 0.9600 ?
C24 H24C . 0.9600 ?
O31 C31 . 1.263(4) ?
O32 C31 . 1.240(5) ?
C31 C32 . 1.498(6) ?
C32 C33 . 1.268(4) ?
C32 H32 . 0.9300 ?
C33 C34 . 1.494(7) ?
C33 H33 . 0.9300 ?
C34 H34A . 0.9600 ?
C34 H34B . 0.9600 ?
C34 H34C . 0.9600 ?
O41 N41 . 1.316(3) ?
N41 C41 . 1.337(4) ?
N41 C45 . 1.343(4) ?
C41 C42 . 1.369(4) ?
C41 H41 . 0.9300 ?
C42 C43 . 1.380(5) ?
C42 H42 . 0.9300 ?
C43 C44 . 1.390(4) ?
C43 C43 2_666 1.483(6) ?
C44 C45 . 1.365(4) ?
C44 H44 . 0.9300 ?
C45 H45 . 0.9300 ?
O51 N51 . 1.303(4) ?
N51 C55 . 1.334(5) ?
N51 C51 . 1.339(5) ?
C51 C52 . 1.359(5) ?
C51 H51 . 0.9300 ?
C52 C53 . 1.382(5) ?
C52 H52 . 0.9300 ?
C53 C54 . 1.397(5) ?
C53 C53 2_775 1.477(6) ?
C54 C55 . 1.366(5) ?
C54 H54 . 0.9300 ?
C55 H55 . 0.9300 ?
O1W H1WA . 0.85(3) ?
O1W H1WB . 0.85(3) ?
O2W H2WA . 0.85(3) ?
O2W H2WB . 0.85(3) ?

loop_
_geom_hbond_atom_site_label_D
_geom_hbond_atom_site_label_H
_geom_hbond_atom_site_label_A
_geom_hbond_site_symmetry_A
_geom_hbond_distance_DH
_geom_hbond_distance_HA
_geom_hbond_distance_DA
_geom_hbond_angle_DHA
O2W H2WA O21 2_776 0.84(3) 1.88(3) 2.697(3) 166(3)
O1W H1WB O32 . 0.85(3) 1.81(3) 2.639(4) 167(3)
O1W H1WA O11 2_676 0.85(3) 1.96(3) 2.806(3) 173(4)
O2W H2WB O51 2_676 0.84(3) 1.94(3) 2.762(4) 166(3)
